data_7230414
loop_
_publ_author_name
'Vieira, Bruno J. C.'
'da Gama, Vasco'
'Santos, Isabel C.'
'Pereira, Laura C. J.'
'Bandeira, Nuno A. G.'
'Waerenborgh, Jo\~ao C.'

_publ_section_title
;
 Magnetic and structural correlations in [Fe(nsal2trien)] salts: the role
 of cation--anion interactions in the spin crossover phenomenon
;
_journal_issue 17
_journal_name_full CrystEngComm
_journal_page_first 2465
_journal_paper_doi 10.1039/C8CE00275D
_journal_volume 20
_journal_year 2018
_chemical_formula_moiety 'C28 H28 Fe N4 O2, B F4'
_chemical_formula_sum 'C28 H28 B F4 Fe N4 O2'
_chemical_formula_weight 595.20
_space_group_IT_number 61
_space_group_name_Hall '-P 2ac 2ab'
_space_group_name_H-M_alt 'P b c a'
_symmetry_cell_setting orthorhombic
_symmetry_space_group_name_Hall '-P 2ac 2ab'
_symmetry_space_group_name_H-M 'P b c a'
_atom_sites_solution_hydrogens geom
_atom_sites_solution_primary direct
_atom_sites_solution_secondary difmap
_audit_creation_method SHELXL-97
_audit_update_record
;
2017-08-22 deposited with the CCDC.
2018-04-05 downloaded from the CCDC.
;
_cell_angle_alpha 90.00
_cell_angle_beta 90.00
_cell_angle_gamma 90.00
_cell_formula_units_Z 8
_cell_length_a 16.4142(3)
_cell_length_b 15.1139(4)
_cell_length_c 20.9988(6)
_cell_measurement_reflns_used 6966
_cell_measurement_temperature 150(2)
_cell_measurement_theta_max 25.31
_cell_measurement_theta_min 2.30
_cell_volume 5209.4(2)
_computing_cell_refinement 'Bruker SAINT'
_computing_data_collection 'Bruker APEX2'
_computing_data_reduction 'Bruker SAINT'
_computing_molecular_graphics 'Mercury (Macrae et al, 2008)'
_computing_publication_material 'Mercury (Macrae et al, 2008)'
_computing_structure_refinement 'SHELXL-97 (Sheldrick, 2008)'
_computing_structure_solution 'SIR97 (Altomare et al, 1999)'
_diffrn_ambient_temperature 150(2)
_diffrn_measured_fraction_theta_full 0.998
_diffrn_measured_fraction_theta_max 0.998
_diffrn_measurement_device_type 'Bruker-AXS APEX- CCD area-detector'
_diffrn_measurement_method '\f and \w'
_diffrn_radiation_monochromator graphite
_diffrn_radiation_source 'fine-focus sealed tube'
_diffrn_radiation_type MoK\a
_diffrn_radiation_wavelength 0.71073
_diffrn_reflns_av_R_equivalents 0.0691
_diffrn_reflns_av_sigmaI/netI 0.0414
_diffrn_reflns_limit_h_max 19
_diffrn_reflns_limit_h_min -19
_diffrn_reflns_limit_k_max 17
_diffrn_reflns_limit_k_min -13
_diffrn_reflns_limit_l_max 24
_diffrn_reflns_limit_l_min -24
_diffrn_reflns_number 34759
_diffrn_reflns_theta_full 25.03
_diffrn_reflns_theta_max 25.03
_diffrn_reflns_theta_min 2.67
_exptl_absorpt_coefficient_mu 0.643
_exptl_absorpt_correction_T_max 0.9041
_exptl_absorpt_correction_T_min 0.8306
_exptl_absorpt_correction_type multi-scan
_exptl_absorpt_process_details 'SADABS, Sheldrick 2004'
_exptl_crystal_colour black
_exptl_crystal_density_diffrn 1.518
_exptl_crystal_density_method 'not measured'
_exptl_crystal_description prism
_exptl_crystal_F_000 2456
_exptl_crystal_size_max 0.30
_exptl_crystal_size_mid 0.22
_exptl_crystal_size_min 0.16
_refine_diff_density_max 0.296
_refine_diff_density_min -0.393
_refine_diff_density_rms 0.056
_refine_ls_extinction_method none
_refine_ls_goodness_of_fit_ref 1.043
_refine_ls_hydrogen_treatment mixed
_refine_ls_matrix_type full
_refine_ls_number_parameters 369
_refine_ls_number_reflns 4596
_refine_ls_number_restraints 0
_refine_ls_restrained_S_all 1.043
_refine_ls_R_factor_all 0.0556
_refine_ls_R_factor_gt 0.0331
_refine_ls_shift/su_max 0.001
_refine_ls_shift/su_mean 0.000
_refine_ls_structure_factor_coef Fsqd
_refine_ls_weighting_details 'calc w=1/[\s^2^(Fo^2^)+(0.0398P)^2^+0.7643P] where P=(Fo^2^+2Fc^2^)/3'
_refine_ls_weighting_scheme calc
_refine_ls_wR_factor_gt 0.0762
_refine_ls_wR_factor_ref 0.0834
_reflns_number_gt 3422
_reflns_number_total 4596
_reflns_threshold_expression >2sigma(I)
_cod_data_source_file c8ce00275d2.cif
_cod_data_source_block bv5-150k
_cod_depositor_comments
;
The following automatic conversions were performed:

'_symmetry_cell_setting' value 'Orthorhombic' changed to
'orthorhombic' according to
/home/data/users/saulius/crontab/automatic-downloads/rss-feeds/RSC/lib/dictionaries/cif_core.dic
dictionary named 'cif_core.dic' version 2.4.2 from 2011-04-26.

Automatic conversion script
Id: cif_fix_values 4973 2017-02-22 13:04:09Z antanas 

 Adding full bibliography for 7230412--7230415.cif.
;
_cod_original_sg_symbol_H-M 'P bca'
_cod_database_code 7230414

loop_
_symmetry_equiv_pos_as_xyz
'x, y, z'
'-x+1/2, -y, z+1/2'
'-x, y+1/2, -z+1/2'
'x+1/2, -y+1/2, -z'
'-x, -y, -z'
'x-1/2, y, -z-1/2'
'x, -y-1/2, z-1/2'
'-x-1/2, y-1/2, z'

loop_
_atom_site_label
_atom_site_type_symbol
_atom_site_fract_x
_atom_site_fract_y
_atom_site_fract_z
_atom_site_U_iso_or_equiv
_atom_site_adp_type
_atom_site_occupancy
_atom_site_symmetry_multiplicity
_atom_site_calc_flag
_atom_site_refinement_flags
Fe1 Fe 0.235834(17) 0.50248(2) 0.169901(14) 0.01724(10) Uani 1 1 d .
O1 O 0.15678(8) 0.40932(11) 0.16669(7) 0.0227(4) Uani 1 1 d .
O2 O 0.29607(8) 0.48950(11) 0.09222(7) 0.0226(4) Uani 1 1 d .
C1 C 0.08310(12) 0.40087(15) 0.14251(10) 0.0189(5) Uani 1 1 d .
C2 C 0.04587(13) 0.31667(16) 0.14822(10) 0.0230(5) Uani 1 1 d .
H2 H 0.0729 0.2714 0.1714 0.028 Uiso 1 1 calc R
C3 C -0.02757(12) 0.29935(16) 0.12121(10) 0.0223(5) Uani 1 1 d .
H3 H -0.0504 0.2418 0.1249 0.027 Uiso 1 1 calc R
C4 C -0.07077(12) 0.36602(16) 0.08757(10) 0.0202(5) Uani 1 1 d .
C5 C -0.14731(12) 0.34672(17) 0.05936(10) 0.0249(5) Uani 1 1 d .
H5 H -0.1685 0.2883 0.0614 0.030 Uiso 1 1 calc R
C6 C -0.19088(13) 0.41158(17) 0.02919(10) 0.0262(6) Uani 1 1 d .
H6 H -0.2423 0.3984 0.0107 0.031 Uiso 1 1 calc R
C7 C -0.15932(13) 0.49726(17) 0.02582(10) 0.0257(5) Uani 1 1 d .
H7 H -0.1897 0.5422 0.0049 0.031 Uiso 1 1 calc R
C8 C -0.08515(13) 0.51771(16) 0.05218(10) 0.0219(5) Uani 1 1 d .
H8 H -0.0649 0.5764 0.0491 0.026 Uiso 1 1 calc R
C9 C -0.03819(12) 0.45243(16) 0.08402(9) 0.0175(5) Uani 1 1 d .
C10 C 0.04110(12) 0.47026(15) 0.11217(9) 0.0174(5) Uani 1 1 d .
C11 C 0.07417(12) 0.55754(16) 0.10975(9) 0.0193(5) Uani 1 1 d .
H11 H 0.0407 0.6019 0.0912 0.023 Uiso 1 1 calc R
C12 C 0.16379(12) 0.67766(15) 0.12447(11) 0.0227(5) Uani 1 1 d .
H12A H 0.1339 0.7112 0.1575 0.027 Uiso 1 1 calc R
H12B H 0.1464 0.6997 0.0822 0.027 Uiso 1 1 calc R
C13 C 0.25518(13) 0.69149(16) 0.13261(11) 0.0240(5) Uani 1 1 d .
H13A H 0.2842 0.6744 0.0932 0.029 Uiso 1 1 calc R
H13B H 0.2669 0.7546 0.1415 0.029 Uiso 1 1 calc R
C14 C 0.25696(13) 0.67038(16) 0.24936(11) 0.0259(5) Uani 1 1 d .
H14A H 0.2015 0.6957 0.2460 0.031 Uiso 1 1 calc R
H14B H 0.2945 0.7179 0.2632 0.031 Uiso 1 1 calc R
C15 C 0.25736(14) 0.59620(17) 0.29764(10) 0.0269(6) Uani 1 1 d .
H15A H 0.3142 0.5798 0.3081 0.032 Uiso 1 1 calc R
H15B H 0.2303 0.6160 0.3373 0.032 Uiso 1 1 calc R
C16 C 0.23713(13) 0.43417(17) 0.30137(10) 0.0262(6) Uani 1 1 d .
H16A H 0.1979 0.3874 0.2891 0.031 Uiso 1 1 calc R
H16B H 0.2361 0.4402 0.3483 0.031 Uiso 1 1 calc R
C17 C 0.32207(13) 0.40927(17) 0.27942(10) 0.0248(5) Uani 1 1 d .
H17A H 0.3630 0.4462 0.3017 0.030 Uiso 1 1 calc R
H17B H 0.3331 0.3464 0.2896 0.030 Uiso 1 1 calc R
C18 C 0.39107(12) 0.39010(15) 0.18195(10) 0.0190(5) Uani 1 1 d .
H18 H 0.4285 0.3586 0.2080 0.023 Uiso 1 1 calc R
C19 C 0.41036(12) 0.39583(15) 0.11567(10) 0.0176(5) Uani 1 1 d .
C20 C 0.48150(12) 0.35011(15) 0.09093(10) 0.0200(5) Uani 1 1 d .
C21 C 0.53432(13) 0.29746(17) 0.12855(12) 0.0287(6) Uani 1 1 d .
H21 H 0.5235 0.2909 0.1727 0.034 Uiso 1 1 calc R
C22 C 0.60056(14) 0.25585(18) 0.10258(12) 0.0330(6) Uani 1 1 d .
H22 H 0.6345 0.2205 0.1290 0.040 Uiso 1 1 calc R
C23 C 0.61910(13) 0.26441(17) 0.03796(12) 0.0310(6) Uani 1 1 d .
H23 H 0.6655 0.2357 0.0205 0.037 Uiso 1 1 calc R
C24 C 0.56948(13) 0.31471(17) 0.00014(11) 0.0276(6) Uani 1 1 d .
H24 H 0.5820 0.3209 -0.0438 0.033 Uiso 1 1 calc R
C25 C 0.50001(12) 0.35753(15) 0.02509(11) 0.0211(5) Uani 1 1 d .
C26 C 0.44829(13) 0.40778(17) -0.01480(11) 0.0257(6) Uani 1 1 d .
H26 H 0.4607 0.4121 -0.0589 0.031 Uiso 1 1 calc R
C27 C 0.38170(13) 0.44980(16) 0.00805(10) 0.0236(5) Uani 1 1 d .
H27 H 0.3481 0.4827 -0.0202 0.028 Uiso 1 1 calc R
C28 C 0.36120(12) 0.44550(16) 0.07395(10) 0.0193(5) Uani 1 1 d .
N1 N 0.14495(10) 0.58280(13) 0.13009(8) 0.0188(4) Uani 1 1 d .
N2 N 0.28290(11) 0.63564(13) 0.18670(9) 0.0218(4) Uani 1 1 d .
N3 N 0.21415(12) 0.51877(13) 0.27138(9) 0.0216(5) Uani 1 1 d .
N4 N 0.32797(10) 0.42333(13) 0.21015(8) 0.0190(4) Uani 1 1 d .
B1 B 0.50115(15) 0.5922(2) 0.22318(13) 0.0250(6) Uani 1 1 d .
F1 F 0.46016(7) 0.60308(10) 0.16550(6) 0.0302(3) Uani 1 1 d .
F2 F 0.44793(9) 0.61154(13) 0.27209(7) 0.0555(5) Uani 1 1 d .
F3 F 0.56719(8) 0.65032(11) 0.22593(7) 0.0468(4) Uani 1 1 d .
F4 F 0.52978(8) 0.50651(10) 0.22865(7) 0.0418(4) Uani 1 1 d .
H3A H 0.1671(16) 0.5259(17) 0.2758(11) 0.030(8) Uiso 1 1 d .
H2A H 0.3352(15) 0.6311(16) 0.1850(10) 0.024(7) Uiso 1 1 d .

loop_
_atom_site_aniso_label
_atom_site_aniso_U_11
_atom_site_aniso_U_22
_atom_site_aniso_U_33
_atom_site_aniso_U_23
_atom_site_aniso_U_13
_atom_site_aniso_U_12
Fe1 0.01367(16) 0.01792(19) 0.02014(16) -0.00225(13) -0.00244(12) 0.00160(13)
O1 0.0175(7) 0.0190(9) 0.0315(9) -0.0004(7) -0.0081(7) 0.0011(6)
O2 0.0188(7) 0.0283(11) 0.0206(8) -0.0002(7) -0.0021(6) 0.0094(7)
C1 0.0174(11) 0.0213(14) 0.0180(11) -0.0043(9) 0.0009(9) -0.0001(9)
C2 0.0230(11) 0.0183(14) 0.0276(12) 0.0006(10) -0.0022(9) 0.0033(10)
C3 0.0216(11) 0.0177(14) 0.0276(12) -0.0023(10) 0.0007(9) -0.0025(9)
C4 0.0182(11) 0.0240(14) 0.0185(11) -0.0043(10) 0.0033(9) -0.0011(10)
C5 0.0198(11) 0.0299(16) 0.0248(12) -0.0054(11) -0.0011(9) -0.0049(10)
C6 0.0173(11) 0.0374(17) 0.0239(12) -0.0018(11) -0.0046(9) -0.0043(11)
C7 0.0211(11) 0.0326(16) 0.0235(12) 0.0032(11) -0.0044(9) 0.0031(11)
C8 0.0210(11) 0.0224(15) 0.0223(11) 0.0009(10) 0.0005(9) -0.0009(9)
C9 0.0155(10) 0.0238(14) 0.0133(10) -0.0017(9) 0.0016(8) 0.0012(9)
C10 0.0157(10) 0.0199(13) 0.0168(11) -0.0023(9) -0.0006(8) 0.0002(9)
C11 0.0157(10) 0.0222(14) 0.0199(11) 0.0001(9) -0.0010(9) 0.0033(9)
C12 0.0207(11) 0.0152(13) 0.0321(12) -0.0006(10) -0.0035(9) 0.0001(9)
C13 0.0221(11) 0.0195(14) 0.0305(13) 0.0025(10) -0.0013(10) -0.0021(10)
C14 0.0220(11) 0.0246(15) 0.0310(13) -0.0114(11) -0.0035(10) -0.0009(10)
C15 0.0266(12) 0.0290(16) 0.0252(12) -0.0097(11) -0.0011(10) -0.0008(11)
C16 0.0291(12) 0.0302(16) 0.0194(11) 0.0004(10) 0.0019(9) -0.0026(11)
C17 0.0280(12) 0.0270(15) 0.0196(11) 0.0022(10) -0.0047(9) 0.0031(11)
C18 0.0154(11) 0.0168(13) 0.0248(12) 0.0006(9) -0.0064(9) 0.0014(9)
C19 0.0152(10) 0.0158(13) 0.0218(11) -0.0006(9) -0.0039(9) -0.0019(9)
C20 0.0154(10) 0.0163(13) 0.0282(12) -0.0011(10) -0.0022(9) -0.0019(9)
C21 0.0237(12) 0.0312(16) 0.0312(13) 0.0010(11) -0.0013(10) 0.0056(11)
C22 0.0224(12) 0.0314(17) 0.0451(15) 0.0021(12) -0.0061(11) 0.0075(11)
C23 0.0188(12) 0.0282(17) 0.0461(16) -0.0071(12) 0.0057(11) 0.0046(11)
C24 0.0230(12) 0.0252(15) 0.0345(13) -0.0049(11) 0.0063(10) -0.0002(11)
C25 0.0193(11) 0.0163(13) 0.0276(12) -0.0040(10) -0.0002(9) -0.0024(9)
C26 0.0264(12) 0.0288(16) 0.0220(12) -0.0023(10) 0.0027(10) -0.0013(11)
C27 0.0240(12) 0.0254(15) 0.0215(12) 0.0015(10) -0.0043(9) 0.0036(11)
C28 0.0169(11) 0.0159(13) 0.0251(12) -0.0022(10) -0.0018(9) -0.0015(9)
N1 0.0162(9) 0.0176(11) 0.0226(10) -0.0018(8) -0.0008(7) 0.0018(8)
N2 0.0129(10) 0.0230(12) 0.0294(11) -0.0051(8) -0.0004(8) -0.0003(8)
N3 0.0155(10) 0.0260(13) 0.0232(10) -0.0042(8) 0.0010(8) -0.0015(8)
N4 0.0182(9) 0.0206(12) 0.0183(9) -0.0003(8) -0.0051(7) 0.0007(8)
B1 0.0162(12) 0.0281(17) 0.0306(14) 0.0008(13) -0.0031(11) 0.0004(11)
F1 0.0257(7) 0.0349(9) 0.0301(7) 0.0051(6) -0.0059(6) 0.0010(6)
F2 0.0386(9) 0.0917(16) 0.0361(9) -0.0124(9) 0.0044(7) 0.0081(9)
F3 0.0308(8) 0.0433(11) 0.0663(11) 0.0178(8) -0.0182(7) -0.0129(7)
F4 0.0360(8) 0.0330(10) 0.0565(10) 0.0095(7) -0.0141(7) 0.0038(7)

loop_
_atom_type_symbol
_atom_type_description
_atom_type_scat_dispersion_real
_atom_type_scat_dispersion_imag
_atom_type_scat_source
C C 0.0033 0.0016 'International Tables Vol C Tables 4.2.6.8 and 6.1.1.4'
H H 0.0000 0.0000 'International Tables Vol C Tables 4.2.6.8 and 6.1.1.4'
B B 0.0013 0.0007 'International Tables Vol C Tables 4.2.6.8 and 6.1.1.4'
N N 0.0061 0.0033 'International Tables Vol C Tables 4.2.6.8 and 6.1.1.4'
O O 0.0106 0.0060 'International Tables Vol C Tables 4.2.6.8 and 6.1.1.4'
F F 0.0171 0.0103 'International Tables Vol C Tables 4.2.6.8 and 6.1.1.4'
Fe Fe 0.3463 0.8444 'International Tables Vol C Tables 4.2.6.8 and 6.1.1.4'

loop_
_geom_angle_atom_site_label_1
_geom_angle_atom_site_label_2
_geom_angle_atom_site_label_3
_geom_angle
O1 Fe1 O2 104.13(7)
O1 Fe1 N1 85.96(7)
O2 Fe1 N1 94.98(6)
O1 Fe1 N4 94.76(7)
O2 Fe1 N4 85.01(6)
N1 Fe1 N4 179.26(7)
O1 Fe1 N3 90.39(7)
O2 Fe1 N3 158.38(7)
N1 Fe1 N3 102.05(7)
N4 Fe1 N3 77.79(7)
O1 Fe1 N2 157.26(7)
O2 Fe1 N2 92.83(7)
N1 Fe1 N2 77.45(7)
N4 Fe1 N2 101.81(7)
N3 Fe1 N2 78.19(7)
C1 O1 Fe1 134.93(15)
C28 O2 Fe1 135.92(14)
O1 C1 C10 123.5(2)
O1 C1 C2 116.8(2)
C10 C1 C2 119.76(19)
C3 C2 C1 121.4(2)
C2 C3 C4 121.0(2)
C9 C4 C5 120.2(2)
C9 C4 C3 119.54(19)
C5 C4 C3 120.3(2)
C6 C5 C4 120.6(2)
C5 C6 C7 119.6(2)
C8 C7 C6 121.2(2)
C7 C8 C9 121.0(2)
C4 C9 C8 117.50(19)
C4 C9 C10 119.2(2)
C8 C9 C10 123.3(2)
C1 C10 C11 121.23(19)
C1 C10 C9 119.0(2)
C11 C10 C9 119.8(2)
N1 C11 C10 127.0(2)
N1 C12 C13 109.36(18)
N2 C13 C12 108.00(18)
N2 C14 C15 109.4(2)
N3 C15 C14 109.61(18)
N3 C16 C17 108.72(18)
N4 C17 C16 108.95(17)
N4 C18 C19 126.79(19)
C28 C19 C18 120.74(19)
C28 C19 C20 119.45(19)
C18 C19 C20 119.81(19)
C21 C20 C25 117.1(2)
C21 C20 C19 124.0(2)
C25 C20 C19 118.85(19)
C22 C21 C20 121.4(2)
C21 C22 C23 121.2(2)
C24 C23 C22 119.1(2)
C23 C24 C25 121.3(2)
C24 C25 C26 120.7(2)
C24 C25 C20 119.9(2)
C26 C25 C20 119.40(19)
C27 C26 C25 121.8(2)
C26 C27 C28 120.9(2)
O2 C28 C19 123.61(19)
O2 C28 C27 116.85(19)
C19 C28 C27 119.54(19)
C11 N1 C12 116.69(18)
C11 N1 Fe1 126.79(16)
C12 N1 Fe1 116.52(12)
C14 N2 C13 112.95(19)
C14 N2 Fe1 111.65(14)
C13 N2 Fe1 106.95(13)
C16 N3 C15 113.91(18)
C16 N3 Fe1 106.17(14)
C15 N3 Fe1 112.17(14)
C18 N4 C17 116.63(18)
C18 N4 Fe1 127.70(15)
C17 N4 Fe1 115.55(13)
F2 B1 F4 110.6(2)
F2 B1 F1 108.41(18)
F4 B1 F1 110.3(2)
F2 B1 F3 109.1(2)
F4 B1 F3 108.79(19)
F1 B1 F3 109.6(2)

loop_
_geom_bond_atom_site_label_1
_geom_bond_atom_site_label_2
_geom_bond_distance
Fe1 O1 1.9160(15)
Fe1 O2 1.9176(15)
Fe1 N1 2.0971(17)
Fe1 N4 2.1054(17)
Fe1 N3 2.1745(18)
Fe1 N2 2.184(2)
O1 C1 1.318(2)
O2 C28 1.316(3)
C1 C10 1.407(3)
C1 C2 1.417(3)
C2 C3 1.358(3)
C3 C4 1.420(3)
C4 C9 1.413(3)
C4 C5 1.419(3)
C5 C6 1.369(3)
C6 C7 1.396(3)
C7 C8 1.372(3)
C8 C9 1.419(3)
C9 C10 1.455(3)
C10 C11 1.427(3)
C11 N1 1.295(3)
C12 N1 1.472(3)
C12 C13 1.524(3)
C13 N2 1.487(3)
C14 N2 1.479(3)
C14 C15 1.512(3)
C15 N3 1.475(3)
C16 N3 1.474(3)
C16 C17 1.516(3)
C17 N4 1.473(3)
C18 N4 1.295(3)
C18 C19 1.430(3)
C19 C28 1.408(3)
C19 C20 1.453(3)
C20 C21 1.417(3)
C20 C25 1.420(3)
C21 C22 1.369(3)
C22 C23 1.397(4)
C23 C24 1.368(3)
C24 C25 1.412(3)
C25 C26 1.414(3)
C26 C27 1.352(3)
C27 C28 1.426(3)
B1 F2 1.380(3)
B1 F4 1.382(3)
B1 F1 1.395(3)
B1 F3 1.397(3)
